data_4128881
loop_
_publ_author_name
'Barisic, Damir'
'Diether, Dominic'
'Maichle-M\"ossmer, C\"acilia'
'Anwander, Reiner'

_publ_section_title
;
 Trimethylscandium.
;
_journal_issue 35
_journal_name_full 'Journal of the American Chemical Society'
_journal_page_first 13931
_journal_page_last 13940
_journal_paper_doi 10.1021/jacs.9b06879
_journal_volume 141
_journal_year 2019
_chemical_formula_sum 'C15 H45 Al4 Sc'
_chemical_formula_weight 378.39
_space_group_crystal_system monoclinic
_space_group_IT_number 14
_space_group_name_Hall '-P 2yn'
_space_group_name_H-M_alt 'P 1 21/n 1'
_atom_sites_solution_hydrogens mixed
_audit_creation_method SHELXL-2014/7
_cell_angle_alpha 90
_cell_angle_beta 95.9030(10)
_cell_angle_gamma 90
_cell_formula_units_Z 4
_cell_length_a 7.3336(4)
_cell_length_b 19.8137(10)
_cell_length_c 17.4587(8)
_cell_measurement_reflns_used 248
_cell_measurement_temperature 150(2)
_cell_measurement_theta_max 28.155
_cell_measurement_theta_min 2.379
_cell_volume 2523.4(2)
_computing_cell_refinement 'SAINT V8.37A (Bruker AXS Inc., 2015)'
_computing_data_collection 'APEX3 v2016.5-0 (Bruker AXS)'
_computing_data_reduction 'SAINT V8.37A (Bruker AXS Inc., 2015)'
_computing_molecular_graphics 'POV-Ray v. 3.6/ORTEP3'
_computing_publication_material 'SHELXL-2014/7 (Sheldrick, 2014)'
_computing_structure_refinement 'SHELXL-2014/7 (Sheldrick, 2014)'
_computing_structure_solution 'XT, VERSION 2014/5,SHELXS-13 (Sheldrick 2008)'
_diffrn_ambient_temperature 150(2)
_diffrn_measured_fraction_theta_full 0.998
_diffrn_measured_fraction_theta_max 0.997
_diffrn_measurement_device_type 'Bruker APEX II DUO'
_diffrn_measurement_method 'omega scans'
_diffrn_radiation_type MoK\a
_diffrn_radiation_wavelength 0.71073
_diffrn_reflns_av_R_equivalents 0.0571
_diffrn_reflns_av_unetI/netI 0.0369
_diffrn_reflns_Laue_measured_fraction_full 0.998
_diffrn_reflns_Laue_measured_fraction_max 0.997
_diffrn_reflns_limit_h_max 9
_diffrn_reflns_limit_h_min -9
_diffrn_reflns_limit_k_max 26
_diffrn_reflns_limit_k_min -26
_diffrn_reflns_limit_l_max 23
_diffrn_reflns_limit_l_min -23
_diffrn_reflns_number 48898
_diffrn_reflns_point_group_measured_fraction_full 0.998
_diffrn_reflns_point_group_measured_fraction_max 0.997
_diffrn_reflns_theta_full 25.242
_diffrn_reflns_theta_max 28.341
_diffrn_reflns_theta_min 1.559
_diffrn_source 'ImuS-focus sealed tube'
_exptl_absorpt_coefficient_mu 0.424
_exptl_absorpt_correction_T_max 0.7457
_exptl_absorpt_correction_T_min 0.5479
_exptl_absorpt_correction_type multi-scan
_exptl_absorpt_process_details sadabs
_exptl_crystal_colour colourless
_exptl_crystal_density_diffrn 0.996
_exptl_crystal_description plate
_exptl_crystal_F_000 832
_exptl_crystal_size_max 0.508
_exptl_crystal_size_mid 0.450
_exptl_crystal_size_min 0.060
_refine_diff_density_max 1.279
_refine_diff_density_min -0.434
_refine_diff_density_rms 0.057
_refine_ls_extinction_method none
_refine_ls_goodness_of_fit_ref 1.030
_refine_ls_hydrogen_treatment mixed
_refine_ls_matrix_type full
_refine_ls_number_parameters 273
_refine_ls_number_reflns 6286
_refine_ls_number_restraints 1
_refine_ls_restrained_S_all 1.030
_refine_ls_R_factor_all 0.0494
_refine_ls_R_factor_gt 0.0389
_refine_ls_shift/su_max 0.022
_refine_ls_shift/su_mean 0.001
_refine_ls_structure_factor_coef Fsqd
_refine_ls_weighting_details 'w=1/[\s^2^(Fo^2^)+(0.0618P)^2^+0.9986P] where P=(Fo^2^+2Fc^2^)/3'
_refine_ls_weighting_scheme calc
_refine_ls_wR_factor_gt 0.1091
_refine_ls_wR_factor_ref 0.1181
_reflns_Friedel_coverage 0.000
_reflns_number_gt 5219
_reflns_number_total 6286
_reflns_threshold_expression 'I > 2\s(I)'
_cod_data_source_file ja9b06879_si_002.cif
_cod_data_source_block 1_mo_db238_0m
_cod_original_sg_symbol_H-M 'P 21/n'
_cod_database_code 4128881
_shelx_shelxl_version_number 2014/7
_shelx_space_group_comment
;
The symmetry employed for this shelxl refinement is uniquely defined
by the following loop, which should always be used as a source of
symmetry information in preference to the above space-group names.
They are only intended as comments.
;
_shelx_estimated_absorpt_t_min 0.813
_shelx_estimated_absorpt_t_max 0.975

loop_
_space_group_symop_operation_xyz
'x, y, z'
'-x+1/2, y+1/2, -z+1/2'
'-x, -y, -z'
'x-1/2, -y-1/2, z-1/2'

loop_
_atom_site_label
_atom_site_type_symbol
_atom_site_fract_x
_atom_site_fract_y
_atom_site_fract_z
_atom_site_U_iso_or_equiv
_atom_site_adp_type
_atom_site_occupancy
_atom_site_site_symmetry_order
_atom_site_calc_flag
_atom_site_refinement_flags_posn
_atom_site_refinement_flags_adp
Sc1 Sc 0.65093(4) 0.83050(2) 0.60180(2) 0.02452(9) Uani 1 1 d . .
C1 C 0.6310(3) 0.94877(10) 0.57693(11) 0.0319(4) Uani 1 1 d . .
H1A H 0.502(3) 0.9491(11) 0.5846(13) 0.044(6) Uiso 1 1 d . .
H1B H 0.635(3) 0.9352(11) 0.5268(14) 0.044(6) Uiso 1 1 d . .
H1C H 0.650(3) 0.9906(14) 0.5719(15) 0.057(7) Uiso 1 1 d . .
C2 C 0.9010(2) 0.85057(10) 0.69827(10) 0.0305(3) Uani 1 1 d . .
H2A H 0.833(3) 0.8235(11) 0.7290(14) 0.046(6) Uiso 1 1 d . .
H2B H 0.972(3) 0.8199(12) 0.6728(14) 0.048(6) Uiso 1 1 d . .
H2C H 0.986(3) 0.8736(12) 0.7357(13) 0.045(6) Uiso 1 1 d . .
C3 C 1.0691(3) 0.98005(11) 0.61419(13) 0.0457(5) Uani 1 1 d . .
H3A H 1.0975 0.9471 0.5753 0.068 Uiso 1 1 calc R U
H3B H 1.1738 0.9840 0.6536 0.068 Uiso 1 1 calc R U
H3C H 1.0442 1.0240 0.5896 0.068 Uiso 1 1 calc R U
C4 C 0.7765(3) 1.00114(11) 0.75011(12) 0.0471(5) Uani 1 1 d . .
H4A H 0.7677 1.0492 0.7368 0.071 Uiso 1 1 calc R U
H4B H 0.8671 0.9949 0.7949 0.071 Uiso 1 1 calc R U
H4C H 0.6568 0.9848 0.7624 0.071 Uiso 1 1 calc R U
C5 C 0.4369(3) 0.84138(9) 0.69594(11) 0.0305(4) Uani 1 1 d . .
H5A H 0.347(3) 0.8621(11) 0.6577(13) 0.043(6) Uiso 1 1 d . .
H5B H 0.364(4) 0.8369(13) 0.7352(16) 0.063(8) Uiso 1 1 d . .
H5C H 0.518(4) 0.8742(13) 0.7122(14) 0.051(7) Uiso 1 1 d . .
C6 C 0.6700(3) 0.71148(10) 0.62761(12) 0.0337(4) Uani 1 1 d . .
H6A H 0.662(4) 0.7107(13) 0.5765(16) 0.062(8) Uiso 1 1 d . .
H6B H 0.652(3) 0.6720(13) 0.6453(15) 0.050(7) Uiso 1 1 d . .
H6C H 0.804(3) 0.7148(11) 0.6393(13) 0.044(6) Uiso 1 1 d . .
C7 C 0.2432(3) 0.69500(11) 0.66675(12) 0.0425(4) Uani 1 1 d . .
H7A H 0.2062 0.7089 0.6135 0.064 Uiso 1 1 calc R U
H7B H 0.1498 0.7093 0.6997 0.064 Uiso 1 1 calc R U
H7C H 0.2560 0.6458 0.6690 0.064 Uiso 1 1 calc R U
C8 C 0.5929(3) 0.71579(11) 0.80675(11) 0.0405(4) Uani 1 1 d . .
H8A H 0.5944 0.6667 0.8141 0.061 Uiso 1 1 calc R U
H8B H 0.5224 0.7369 0.8451 0.061 Uiso 1 1 calc R U
H8C H 0.7187 0.7330 0.8129 0.061 Uiso 1 1 calc R U
C9 C 0.8635(3) 0.81733(11) 0.50791(11) 0.0328(4) Uani 1 1 d . .
H9A H 0.922(3) 0.7844(13) 0.5337(14) 0.048(6) Uiso 1 1 d . .
H9B H 0.920(4) 0.8162(13) 0.4611(16) 0.061(7) Uiso 1 1 d . .
H9C H 0.906(4) 0.8568(16) 0.5302(17) 0.074(9) Uiso 1 1 d . .
C10 C 0.4023(3) 0.81259(11) 0.50390(11) 0.0336(4) Uani 1 1 d . .
H10A H 0.345(4) 0.7984(14) 0.4610(18) 0.066(8) Uiso 1 1 d . .
H10B H 0.358(3) 0.7828(13) 0.5403(15) 0.052(7) Uiso 1 1 d . .
H10C H 0.345(4) 0.8544(14) 0.5179(15) 0.060(7) Uiso 1 1 d . .
C11 C 0.5943(3) 0.87421(10) 0.35980(11) 0.0406(4) Uani 1 1 d . .
H11A H 0.7000 0.8738 0.3297 0.061 Uiso 1 1 calc R U
H11B H 0.5880 0.9178 0.3858 0.061 Uiso 1 1 calc R U
H11C H 0.4817 0.8671 0.3254 0.061 Uiso 1 1 calc R U
C12 C 0.6298(3) 0.70833(10) 0.40044(12) 0.0414(4) Uani 1 1 d . .
H12A H 0.5787 0.7058 0.3464 0.062 Uiso 1 1 calc R U
H12B H 0.5580 0.6796 0.4318 0.062 Uiso 1 1 calc R U
H12C H 0.7574 0.6928 0.4052 0.062 Uiso 1 1 calc R U
C13 C 0.8688(5) 0.55266(15) 0.54528(17) 0.0650(8) Uani 1 1 d D .
H13A H 0.739(6) 0.5398(19) 0.523(2) 0.102(13) Uiso 1 1 d . .
H13B H 0.837(6) 0.545(2) 0.5941(14) 0.125(15) Uiso 1 1 d D .
H13C H 0.833(5) 0.584(2) 0.520(2) 0.104(13) Uiso 1 1 d . .
C14 C 1.2142(4) 0.47786(13) 0.64128(15) 0.0611(6) Uani 1 1 d . .
H14A H 1.2892 0.4371 0.6497 0.092 Uiso 1 1 calc R U
H14B H 1.1626 0.4900 0.6890 0.092 Uiso 1 1 calc R U
H14C H 1.2905 0.5150 0.6257 0.092 Uiso 1 1 calc R U
C15 C 0.8416(4) 0.38696(14) 0.56343(18) 0.0713(8) Uani 1 1 d . .
H15A H 0.7388 0.3938 0.5237 0.107 Uiso 1 1 calc R U
H15B H 0.7957 0.3856 0.6142 0.107 Uiso 1 1 calc R U
H15C H 0.9028 0.3442 0.5541 0.107 Uiso 1 1 calc R U
Al1 Al 0.85242(7) 0.95002(3) 0.66238(3) 0.03065(13) Uani 1 1 d . .
Al2 Al 0.47843(7) 0.73722(3) 0.70283(3) 0.02919(13) Uani 1 1 d . .
Al3 Al 0.62052(7) 0.80221(3) 0.43642(3) 0.02909(13) Uani 1 1 d . .
Al4 Al 1.01517(10) 0.46094(3) 0.56015(4) 0.04444(16) Uani 1 1 d . .

loop_
_atom_site_aniso_label
_atom_site_aniso_U_11
_atom_site_aniso_U_22
_atom_site_aniso_U_33
_atom_site_aniso_U_23
_atom_site_aniso_U_13
_atom_site_aniso_U_12
Sc1 0.02173(16) 0.02994(17) 0.02191(16) -0.00086(11) 0.00237(11) 0.00223(11)
C1 0.0342(10) 0.0319(9) 0.0291(9) 0.0021(7) -0.0001(7) 0.0040(7)
C2 0.0257(8) 0.0350(9) 0.0298(8) 0.0024(7) -0.0019(7) 0.0025(7)
C3 0.0412(11) 0.0483(11) 0.0468(11) 0.0058(9) 0.0015(9) -0.0115(9)
C4 0.0557(13) 0.0455(11) 0.0385(10) -0.0107(8) -0.0028(9) 0.0075(9)
C5 0.0280(9) 0.0354(9) 0.0290(8) -0.0002(7) 0.0076(7) 0.0042(7)
C6 0.0350(10) 0.0320(9) 0.0346(9) -0.0009(7) 0.0068(7) 0.0053(7)
C7 0.0368(10) 0.0444(11) 0.0460(11) 0.0050(8) 0.0029(8) -0.0061(8)
C8 0.0436(11) 0.0467(11) 0.0314(9) 0.0075(8) 0.0041(8) 0.0047(9)
C9 0.0261(9) 0.0450(11) 0.0278(8) -0.0038(7) 0.0051(7) 0.0016(8)
C10 0.0244(8) 0.0469(10) 0.0288(9) -0.0032(8) -0.0002(7) -0.0012(7)
C11 0.0472(11) 0.0425(10) 0.0320(9) 0.0025(7) 0.0032(8) -0.0018(8)
C12 0.0483(12) 0.0391(10) 0.0366(10) -0.0068(8) 0.0043(8) 0.0003(8)
C13 0.090(2) 0.0555(15) 0.0534(15) 0.0131(12) 0.0247(15) 0.0341(15)
C14 0.0688(17) 0.0535(14) 0.0581(14) -0.0026(11) -0.0075(12) 0.0042(12)
C15 0.083(2) 0.0558(15) 0.0746(18) 0.0078(13) 0.0077(15) -0.0181(14)
Al1 0.0313(3) 0.0314(3) 0.0285(3) -0.00050(19) -0.0003(2) -0.0004(2)
Al2 0.0272(3) 0.0330(3) 0.0276(3) 0.00261(19) 0.0041(2) 0.0016(2)
Al3 0.0297(3) 0.0342(3) 0.0234(2) -0.00334(19) 0.00268(19) 0.0007(2)
Al4 0.0555(4) 0.0359(3) 0.0423(3) 0.0080(2) 0.0063(3) 0.0021(3)

loop_
_atom_type_symbol
_atom_type_description
_atom_type_scat_dispersion_real
_atom_type_scat_dispersion_imag
_atom_type_scat_source
C C 0.0033 0.0016 'International Tables Vol C Tables 4.2.6.8 and 6.1.1.4'
H H 0.0000 0.0000 'International Tables Vol C Tables 4.2.6.8 and 6.1.1.4'
Al Al 0.0645 0.0514 'International Tables Vol C Tables 4.2.6.8 and 6.1.1.4'
Sc Sc 0.2519 0.3716 'International Tables Vol C Tables 4.2.6.8 and 6.1.1.4'

loop_
_geom_angle_atom_site_label_1
_geom_angle_atom_site_label_2
_geom_angle_atom_site_label_3
_geom_angle
_geom_angle_site_symmetry_1
_geom_angle_site_symmetry_3
C1 Sc1 C9 90.83(7) . .
C1 Sc1 C2 89.60(7) . .
C9 Sc1 C2 89.67(7) . .
C1 Sc1 C10 89.30(7) . .
C9 Sc1 C10 89.81(7) . .
C2 Sc1 C10 178.77(7) . .
C1 Sc1 C5 90.24(7) . .
C9 Sc1 C5 178.89(7) . .
C2 Sc1 C5 90.63(7) . .
C10 Sc1 C5 89.91(7) . .
C1 Sc1 C6 179.63(7) . .
C9 Sc1 C6 89.53(7) . .
C2 Sc1 C6 90.31(7) . .
C10 Sc1 C6 90.80(7) . .
C5 Sc1 C6 89.39(7) . .
C1 Sc1 Al3 90.66(5) . .
C9 Sc1 Al3 44.88(5) . .
C2 Sc1 Al3 134.54(5) . .
C10 Sc1 Al3 44.94(5) . .
C5 Sc1 Al3 134.82(5) . .
C6 Sc1 Al3 89.66(5) . .
C1 Sc1 Al2 135.01(5) . .
C9 Sc1 Al2 134.14(5) . .
C2 Sc1 Al2 91.62(5) . .
C10 Sc1 Al2 89.54(5) . .
C5 Sc1 Al2 44.78(5) . .
C6 Sc1 Al2 44.63(5) . .
Al3 Sc1 Al2 118.631(18) . .
C1 Sc1 Al1 44.84(5) . .
C9 Sc1 Al1 89.74(5) . .
C2 Sc1 Al1 44.77(5) . .
C10 Sc1 Al1 134.12(5) . .
C5 Sc1 Al1 91.22(5) . .
C6 Sc1 Al1 135.08(5) . .
Al3 Sc1 Al1 119.678(18) . .
Al2 Sc1 Al1 121.690(18) . .
C1 Sc1 H5C 76.7(6) . .
C9 Sc1 H5C 159.1(7) . .
C2 Sc1 H5C 73.8(6) . .
C10 Sc1 H5C 106.5(6) . .
C5 Sc1 H5C 21.8(6) . .
C6 Sc1 H5C 102.9(6) . .
Al3 Sc1 H5C 149.6(6) . .
Al2 Sc1 H5C 60.7(6) . .
Al1 Sc1 H5C 69.6(6) . .
C1 Sc1 H6A 159.1(7) . .
C9 Sc1 H6A 74.3(6) . .
C2 Sc1 H6A 104.7(6) . .
C10 Sc1 H6A 76.2(7) . .
C5 Sc1 H6A 104.6(7) . .
C6 Sc1 H6A 21.3(7) . .
Al3 Sc1 H6A 68.4(7) . .
Al2 Sc1 H6A 61.1(7) . .
Al1 Sc1 H6A 146.5(6) . .
H5C Sc1 H6A 121.6(9) . .
C1 Sc1 H9C 74.3(7) . .
C9 Sc1 H9C 21.9(7) . .
C2 Sc1 H9C 75.5(7) . .
C10 Sc1 H9C 103.7(7) . .
C5 Sc1 H9C 159.1(8) . .
C6 Sc1 H9C 106.0(7) . .
Al3 Sc1 H9C 61.0(7) . .
Al2 Sc1 H9C 148.6(7) . .
Al1 Sc1 H9C 67.9(8) . .
H5C Sc1 H9C 137.4(10) . .
H6A Sc1 H9C 94.2(10) . .
Al1 C1 Sc1 81.55(6) . .
Al1 C1 H1A 126.8(14) . .
Sc1 C1 H1A 91.3(13) . .
Al1 C1 H1B 125.8(14) . .
Sc1 C1 H1B 83.0(14) . .
H1A C1 H1B 105.2(19) . .
Al1 C1 H1C 86.4(18) . .
Sc1 C1 H1C 166.6(18) . .
H1A C1 H1C 101(2) . .
H1B C1 H1C 99(2) . .
Al1 C2 Sc1 81.43(6) . .
Al1 C2 H2A 128.8(14) . .
Sc1 C2 H2A 83.8(15) . .
Al1 C2 H2B 123.6(15) . .
Sc1 C2 H2B 89.0(15) . .
H2A C2 H2B 105(2) . .
Al1 C2 H2C 80.5(14) . .
Sc1 C2 H2C 161.1(14) . .
H2A C2 H2C 103.2(19) . .
H2B C2 H2C 106(2) . .
Al1 C3 H3A 109.5 . .
Al1 C3 H3B 109.5 . .
H3A C3 H3B 109.5 . .
Al1 C3 H3C 109.5 . .
H3A C3 H3C 109.5 . .
H3B C3 H3C 109.5 . .
Al1 C4 H4A 109.5 . .
Al1 C4 H4B 109.5 . .
H4A C4 H4B 109.5 . .
Al1 C4 H4C 109.5 . .
H4A C4 H4C 109.5 . .
H4B C4 H4C 109.5 . .
Al2 C5 Sc1 81.29(6) . .
Al2 C5 H5A 122.5(13) . .
Sc1 C5 H5A 90.7(13) . .
Al2 C5 H5B 87.4(16) . .
Sc1 C5 H5B 168.2(16) . .
H5A C5 H5B 98(2) . .
Al2 C5 H5C 127.1(16) . .
Sc1 C5 H5C 79.9(16) . .
H5A C5 H5C 107(2) . .
H5B C5 H5C 105(2) . .
Al2 C6 Sc1 81.25(6) . .
Al2 C6 H6A 131.3(17) . .
Sc1 C6 H6A 80.3(17) . .
Al2 C6 H6B 81.8(17) . .
Sc1 C6 H6B 163.0(17) . .
H6A C6 H6B 110(2) . .
Al2 C6 H6C 125.2(13) . .
Sc1 C6 H6C 90.6(13) . .
H6A C6 H6C 100(2) . .
H6B C6 H6C 100(2) . .
Al2 C7 H7A 109.5 . .
Al2 C7 H7B 109.5 . .
H7A C7 H7B 109.5 . .
Al2 C7 H7C 109.5 . .
H7A C7 H7C 109.5 . .
H7B C7 H7C 109.5 . .
Al2 C8 H8A 109.5 . .
Al2 C8 H8B 109.5 . .
H8A C8 H8B 109.5 . .
Al2 C8 H8C 109.5 . .
H8A C8 H8C 109.5 . .
H8B C8 H8C 109.5 . .
Al3 C9 Sc1 81.31(6) . .
Al3 C9 H9A 122.9(16) . .
Sc1 C9 H9A 92.9(16) . .
Al3 C9 H9B 84.5(16) . .
Sc1 C9 H9B 164.1(16) . .
H9A C9 H9B 101(2) . .
Al3 C9 H9C 127.7(18) . .
Sc1 C9 H9C 80.5(18) . .
H9A C9 H9C 107(2) . .
H9B C9 H9C 103(2) . .
Al3 C10 Sc1 81.15(6) . .
Al3 C10 H10A 79.4(18) . .
Sc1 C10 H10A 158.8(19) . .
Al3 C10 H10B 130.6(15) . .
Sc1 C10 H10B 84.4(15) . .
H10A C10 H10B 102(2) . .
Al3 C10 H10C 126.9(16) . .
Sc1 C10 H10C 90.5(16) . .
H10A C10 H10C 108(2) . .
H10B C10 H10C 100(2) . .
Al3 C11 H11A 109.5 . .
Al3 C11 H11B 109.5 . .
H11A C11 H11B 109.5 . .
Al3 C11 H11C 109.5 . .
H11A C11 H11C 109.5 . .
H11B C11 H11C 109.5 . .
Al3 C12 H12A 109.5 . .
Al3 C12 H12B 109.5 . .
H12A C12 H12B 109.5 . .
Al3 C12 H12C 109.5 . .
H12A C12 H12C 109.5 . .
H12B C12 H12C 109.5 . .
Al4 C13 Al4 75.73(9) . 3_766
Al4 C13 H13A 106(2) . .
Al4 C13 H13A 95(2) 3_766 .
Al4 C13 H13B 86(3) . .
Al4 C13 H13B 161(3) 3_766 .
H13A C13 H13B 90(3) . .
Al4 C13 H13C 151(3) . .
Al4 C13 H13C 75(3) 3_766 .
H13A C13 H13C 75(3) . .
H13B C13 H13C 123(4) . .
Al4 C14 H14A 109.5 . .
Al4 C14 H14B 109.5 . .
H14A C14 H14B 109.5 . .
Al4 C14 H14C 109.5 . .
H14A C14 H14C 109.5 . .
H14B C14 H14C 109.5 . .
Al4 C15 H15A 109.5 . .
Al4 C15 H15B 109.5 . .
H15A C15 H15B 109.5 . .
Al4 C15 H15C 109.5 . .
H15A C15 H15C 109.5 . .
H15B C15 H15C 109.5 . .
C4 Al1 C3 118.97(10) . .
C4 Al1 C2 107.82(9) . .
C3 Al1 C2 107.08(9) . .
C4 Al1 C1 107.53(9) . .
C3 Al1 C1 107.53(9) . .
C2 Al1 C1 107.41(8) . .
C4 Al1 Sc1 121.69(8) . .
C3 Al1 Sc1 119.34(7) . .
C2 Al1 Sc1 53.81(5) . .
C1 Al1 Sc1 53.61(5) . .
C7 Al2 C8 118.82(9) . .
C7 Al2 C6 108.74(9) . .
C8 Al2 C6 106.11(9) . .
C7 Al2 C5 106.53(9) . .
C8 Al2 C5 108.22(8) . .
C6 Al2 C5 108.03(8) . .
C7 Al2 Sc1 119.70(7) . .
C8 Al2 Sc1 121.48(7) . .
C6 Al2 Sc1 54.12(6) . .
C5 Al2 Sc1 53.94(5) . .
C11 Al3 C12 118.47(9) . .
C11 Al3 C9 108.82(9) . .
C12 Al3 C9 105.72(9) . .
C11 Al3 C10 106.66(9) . .
C12 Al3 C10 109.05(9) . .
C9 Al3 C10 107.71(8) . .
C11 Al3 Sc1 121.89(6) . .
C12 Al3 Sc1 119.64(6) . .
C9 Al3 Sc1 53.81(5) . .
C10 Al3 Sc1 53.91(5) . .
C15 Al4 C14 123.34(13) . .
C15 Al4 C13 109.01(15) . .
C14 Al4 C13 105.87(13) . .
C15 Al4 C13 104.58(15) . 3_766
C14 Al4 C13 108.29(14) . 3_766
C13 Al4 C13 104.26(9) . 3_766
C15 Al4 Al4 118.05(10) . 3_766
C14 Al4 Al4 118.59(9) . 3_766
C13 Al4 Al4 52.31(8) . 3_766
C13 Al4 Al4 51.96(7) 3_766 3_766

loop_
_geom_bond_atom_site_label_1
_geom_bond_atom_site_label_2
_geom_bond_distance
_geom_bond_site_symmetry_2
Sc1 C1 2.3851(19) .
Sc1 C9 2.3899(18) .
Sc1 C2 2.3920(18) .
Sc1 C10 2.3940(19) .
Sc1 C5 2.3963(18) .
Sc1 C6 2.402(2) .
Sc1 Al3 2.9272(6) .
Sc1 Al2 2.9302(6) .
Sc1 Al1 2.9308(6) .
Sc1 H5C 2.41(2) .
Sc1 H6A 2.42(3) .
Sc1 H9C 2.41(3) .
C1 Al1 2.0892(19) .
C1 H1A 0.97(2) .
C1 H1B 0.92(2) .
C1 H1C 0.85(3) .
C2 Al1 2.0873(19) .
C2 H2A 0.94(2) .
C2 H2B 0.94(3) .
C2 H2C 0.97(2) .
C3 Al1 1.965(2) .
C3 H3A 0.9800 .
C3 H3B 0.9800 .
C3 H3C 0.9800 .
C4 Al1 1.964(2) .
C4 H4A 0.9800 .
C4 H4B 0.9800 .
C4 H4C 0.9800 .
C5 Al2 2.0880(19) .
C5 H5A 0.98(2) .
C5 H5B 0.92(3) .
C5 H5C 0.91(3) .
C6 Al2 2.0829(19) .
C6 H6A 0.89(3) .
C6 H6B 0.86(3) .
C6 H6C 0.98(2) .
C7 Al2 1.962(2) .
C7 H7A 0.9800 .
C7 H7B 0.9800 .
C7 H7C 0.9800 .
C8 Al2 1.9654(19) .
C8 H8A 0.9800 .
C8 H8B 0.9800 .
C8 H8C 0.9800 .
C9 Al3 2.0894(19) .
C9 H9A 0.88(3) .
C9 H9B 0.95(3) .
C9 H9C 0.91(3) .
C10 Al3 2.093(2) .
C10 H10A 0.87(3) .
C10 H10B 0.95(3) .
C10 H10C 0.97(3) .
C11 Al3 1.952(2) .
C11 H11A 0.9800 .
C11 H11B 0.9800 .
C11 H11C 0.9800 .
C12 Al3 1.967(2) .
C12 H12A 0.9800 .
C12 H12B 0.9800 .
C12 H12C 0.9800 .
C13 Al4 2.113(3) .
C13 Al4 2.123(3) 3_766
C13 H13A 1.02(4) .
C13 H13B 0.920(19) .
C13 H13C 0.79(4) .
C14 Al4 1.955(3) .
C14 H14A 0.9800 .
C14 H14B 0.9800 .
C14 H14C 0.9800 .
C15 Al4 1.946(3) .
C15 H15A 0.9800 .
C15 H15B 0.9800 .
C15 H15C 0.9800 .
Al4 C13 2.123(3) 3_766
Al4 Al4 2.6002(12) 3_766
